data_4306349
loop_
_publ_author_name
'Theocharis C. Stamatatos'
'Vassilis Tangoulis'
'Catherine P. Raptopoulou'
'Aris Terzis'
'Giannis S. Papaefstathiou'
'Spyros P. Perlepes'

_publ_section_title
;
Di-2-pyridyl Ketone/Benzoate/Azide Combination as a Source of Copper(II)
Clusters and Coordination Polymers: Dependence of the Product Identity on
the Solvent
;
_journal_name_full 'Inorganic Chemistry'
_journal_page_first 7969
_journal_page_last 7971
_journal_paper_doi 10.1021/ic801196u
_journal_volume 47
_journal_year 2008
_chemical_formula_sum 'C19 H16 Cu2 N8 O4'
_chemical_formula_weight 547.48
_chemical_name_systematic
;
  ?
;
_space_group_IT_number 14
_symmetry_cell_setting monoclinic
_symmetry_space_group_name_Hall '-P 2yn'
_symmetry_space_group_name_H-M 'P 1 21/n 1'
_atom_sites_solution_hydrogens geom
_atom_sites_solution_primary direct
_atom_sites_solution_secondary difmap
_audit_creation_method SHELXL-97
_cell_angle_alpha 90.00
_cell_angle_beta 102.13(3)
_cell_angle_gamma 90.00
_cell_formula_units_Z 4
_cell_length_a 12.994(6)
_cell_length_b 8.630(4)
_cell_length_c 19.302(9)
_cell_measurement_reflns_used 25
_cell_measurement_temperature 298
_cell_measurement_theta_max 27
_cell_measurement_theta_min 11
_cell_volume 2116.2(17)
_computing_structure_refinement 'SHELXL-97 (Sheldrick, 1997)'
_computing_structure_solution 'SHELXS-97 (Sheldrick, 1997)'
_diffrn_ambient_temperature 298
_diffrn_measured_fraction_theta_full 0.999
_diffrn_measured_fraction_theta_max 0.999
_diffrn_measurement_device_type 'P21 Nicolet upgraded by Crystal Logic'
_diffrn_measurement_method \q/2\q
_diffrn_radiation_monochromator graphite
_diffrn_radiation_source 'fine-focus sealed tube'
_diffrn_radiation_type CuK\a
_diffrn_radiation_wavelength 1.54180
_diffrn_reflns_av_R_equivalents 0.0270
_diffrn_reflns_av_sigmaI/netI 0.0554
_diffrn_reflns_limit_h_max 14
_diffrn_reflns_limit_h_min -14
_diffrn_reflns_limit_k_max 9
_diffrn_reflns_limit_k_min 0
_diffrn_reflns_limit_l_max 21
_diffrn_reflns_limit_l_min 0
_diffrn_reflns_number 3152
_diffrn_reflns_theta_full 58.96
_diffrn_reflns_theta_max 58.96
_diffrn_reflns_theta_min 4.69
_diffrn_standards_decay_% -2.9
_diffrn_standards_interval_count 97
_diffrn_standards_number 3
_exptl_absorpt_coefficient_mu 2.884
_exptl_absorpt_correction_T_max 1.00
_exptl_absorpt_correction_T_min 0.75
_exptl_absorpt_correction_type 'psi-scan empirical'
_exptl_crystal_colour green
_exptl_crystal_density_diffrn 1.718
_exptl_crystal_density_method 'not measured'
_exptl_crystal_description parall
_exptl_crystal_F_000 1104
_exptl_crystal_size_max 0.25
_exptl_crystal_size_mid 0.05
_exptl_crystal_size_min 0.05
_refine_diff_density_max 0.321
_refine_diff_density_min -0.605
_refine_diff_density_rms 0.090
_refine_ls_extinction_method none
_refine_ls_goodness_of_fit_ref 1.085
_refine_ls_hydrogen_treatment mixed
_refine_ls_matrix_type full
_refine_ls_number_parameters 351
_refine_ls_number_reflns 3044
_refine_ls_number_restraints 0
_refine_ls_restrained_S_all 1.085
_refine_ls_R_factor_all 0.0703
_refine_ls_R_factor_gt 0.0485
_refine_ls_shift/su_max 0.002
_refine_ls_shift/su_mean 0.000
_refine_ls_structure_factor_coef Fsqd
_refine_ls_weighting_details 'calc w=1/[\s^2^(Fo^2^)+(0.0620P)^2^+3.0048P] where P=(Fo^2^+2Fc^2^)/3'
_refine_ls_weighting_scheme calc
_refine_ls_wR_factor_gt 0.1189
_refine_ls_wR_factor_ref 0.1330
_reflns_number_gt 2310
_reflns_number_total 3044
_reflns_threshold_expression >2sigma(I)
_cod_data_source_file ic801196u_si_002_2.cif
_cod_data_source_block pehz28a
_cod_database_code 4306349

loop_
_symmetry_equiv_pos_as_xyz
'x, y, z'
'x+1/2, -y+1/2, z+1/2'
'-x, -y, -z'
'-x-1/2, y-1/2, -z-1/2'

loop_
_atom_site_label
_atom_site_type_symbol
_atom_site_fract_x
_atom_site_fract_y
_atom_site_fract_z
_atom_site_U_iso_or_equiv
_atom_site_adp_type
_atom_site_occupancy
_atom_site_symmetry_multiplicity
_atom_site_calc_flag
_atom_site_refinement_flags
_atom_site_disorder_assembly
_atom_site_disorder_group
Cu1 Cu 0.89506(5) 0.17775(9) 0.82547(4) 0.0349(2) Uani 1 1 d . . .
Cu2 Cu 0.96835(5) 0.18620(8) 0.98733(3) 0.0307(2) Uani 1 1 d . . .
O1 O 0.9570(2) 0.3180(4) 0.90373(15) 0.0301(7) Uani 1 1 d . . .
N1 N 1.0255(3) 0.2334(5) 0.7935(2) 0.0342(10) Uani 1 1 d . . .
N2 N 1.1156(3) 0.2602(5) 1.0070(2) 0.0325(9) Uani 1 1 d . . .
O11 O 0.7664(3) 0.1529(5) 0.85884(19) 0.0470(10) Uani 1 1 d . . .
O12 O 0.8174(3) 0.1746(5) 0.97625(18) 0.0420(9) Uani 1 1 d . . .
N11 N 0.8629(4) 0.0008(6) 0.7605(2) 0.0507(12) Uani 1 1 d . . .
N12 N 0.7839(4) -0.0723(6) 0.7601(2) 0.0447(12) Uani 1 1 d . . .
N13 N 0.7099(5) -0.1463(7) 0.7588(3) 0.0643(16) Uani 1 1 d . . .
N21 N 0.9851(3) 0.0517(5) 1.0728(2) 0.0321(9) Uani 1 1 d . . .
C1 C 1.0505(5) 0.1803(8) 0.7329(3) 0.0467(14) Uani 1 1 d . . .
C2 C 1.1329(5) 0.2423(9) 0.7081(3) 0.0546(18) Uani 1 1 d . . .
C3 C 1.1905(6) 0.3553(10) 0.7455(4) 0.069(2) Uani 1 1 d . . .
C4 C 1.1683(5) 0.4075(9) 0.8079(3) 0.0577(18) Uani 1 1 d . . .
C5 C 1.0831(4) 0.3425(6) 0.8309(3) 0.0367(12) Uani 1 1 d . . .
C6 C 1.0473(4) 0.3988(6) 0.8979(3) 0.0324(11) Uani 1 1 d . . .
O2 O 1.0316(3) 0.5619(4) 0.89320(18) 0.0384(8) Uani 1 1 d . . .
C7 C 1.1325(4) 0.3758(6) 0.9644(3) 0.0341(11) Uani 1 1 d . . .
C8 C 1.2213(4) 0.4665(7) 0.9819(3) 0.0443(14) Uani 1 1 d . . .
C9 C 1.2971(4) 0.4321(7) 1.0418(3) 0.0493(15) Uani 1 1 d . . .
C10 C 1.2808(4) 0.3099(8) 1.0832(3) 0.0476(15) Uani 1 1 d . . .
C11 C 1.1889(4) 0.2283(7) 1.0647(3) 0.0404(13) Uani 1 1 d . . .
C12 C 0.9554(6) 0.6112(8) 0.8328(3) 0.0621(18) Uani 1 1 d . . .
H12A H 0.9771 0.5795 0.7904 0.081 Uiso 1 1 calc R . .
H12B H 0.9492 0.7220 0.8334 0.081 Uiso 1 1 calc R . .
H12C H 0.8885 0.5653 0.8340 0.081 Uiso 1 1 calc R . .
C21 C 0.7493(4) 0.1670(6) 0.9200(3) 0.0360(12) Uani 1 1 d . . .
C22 C 0.6363(4) 0.1774(7) 0.9255(3) 0.0414(13) Uani 1 1 d . . .
C23 C 0.5595(5) 0.1929(12) 0.8653(5) 0.078(3) Uani 1 1 d . . .
C24 C 0.4550(6) 0.2052(15) 0.8696(6) 0.103(4) Uani 1 1 d . . .
C25 C 0.4285(6) 0.2033(13) 0.9343(6) 0.098(3) Uani 1 1 d . . .
C26 C 0.5043(7) 0.1911(12) 0.9946(5) 0.080(3) Uani 1 1 d . . .
C27 C 0.6085(5) 0.1776(8) 0.9907(4) 0.0563(16) Uani 1 1 d . . .
N22 N 0.9129(4) 0.0535(6) 1.1023(2) 0.0477(12) Uani 1 1 d . . .
N23 N 0.8462(5) 0.0531(10) 1.1320(3) 0.097(3) Uani 1 1 d . . .
H1 H 1.002(4) 0.101(6) 0.712(3) 0.039(15) Uiso 1 1 d . . .
H2 H 1.143(4) 0.216(6) 0.670(3) 0.040(16) Uiso 1 1 d . . .
H3 H 1.248(6) 0.380(8) 0.738(4) 0.07(2) Uiso 1 1 d . . .
H4 H 1.204(5) 0.476(8) 0.831(4) 0.07(2) Uiso 1 1 d . . .
H8 H 1.236(4) 0.538(6) 0.957(3) 0.029(14) Uiso 1 1 d . . .
H9 H 1.367(5) 0.505(8) 1.052(3) 0.066(19) Uiso 1 1 d . . .
H10 H 1.325(4) 0.285(6) 1.120(3) 0.033(14) Uiso 1 1 d . . .
H11 H 1.173(4) 0.143(6) 1.087(3) 0.037(15) Uiso 1 1 d . . .
H23 H 0.571(7) 0.180(10) 0.832(4) 0.09(3) Uiso 1 1 d . . .
H24 H 0.428(5) 0.209(8) 0.832(4) 0.05(2) Uiso 1 1 d . . .
H25 H 0.358(5) 0.198(8) 0.930(4) 0.07(2) Uiso 1 1 d . . .
H26 H 0.491(7) 0.195(10) 1.031(5) 0.10(3) Uiso 1 1 d . . .
H27 H 0.661(4) 0.163(6) 1.029(3) 0.039(15) Uiso 1 1 d . . .

loop_
_atom_site_aniso_label
_atom_site_aniso_U_11
_atom_site_aniso_U_22
_atom_site_aniso_U_33
_atom_site_aniso_U_23
_atom_site_aniso_U_13
_atom_site_aniso_U_12
Cu1 0.0333(4) 0.0445(5) 0.0274(4) -0.0061(3) 0.0075(3) -0.0027(3)
Cu2 0.0283(4) 0.0397(4) 0.0244(4) 0.0047(3) 0.0062(3) -0.0023(3)
O1 0.0286(17) 0.0375(18) 0.0244(16) 0.0015(15) 0.0067(13) -0.0017(14)
N1 0.036(2) 0.043(2) 0.027(2) 0.0004(19) 0.0120(18) 0.005(2)
N2 0.031(2) 0.042(2) 0.025(2) 0.0001(19) 0.0056(17) -0.0020(19)
O11 0.0331(19) 0.069(3) 0.040(2) -0.0128(19) 0.0097(16) -0.0098(18)
O12 0.0306(18) 0.065(3) 0.0300(18) 0.0041(18) 0.0064(15) -0.0038(18)
N11 0.051(3) 0.058(3) 0.042(3) -0.014(2) 0.006(2) -0.004(3)
N12 0.057(3) 0.046(3) 0.025(2) -0.007(2) -0.005(2) 0.008(3)
N13 0.068(4) 0.068(4) 0.049(3) -0.011(3) -0.004(3) -0.026(3)
N21 0.031(2) 0.039(2) 0.029(2) 0.0045(18) 0.0106(18) 0.0029(18)
C1 0.047(3) 0.059(4) 0.035(3) -0.001(3) 0.012(3) 0.010(3)
C2 0.056(4) 0.084(5) 0.033(3) 0.006(3) 0.029(3) 0.018(4)
C3 0.059(4) 0.099(6) 0.060(4) 0.007(4) 0.036(4) -0.007(4)
C4 0.054(4) 0.082(5) 0.044(4) -0.004(4) 0.025(3) -0.021(4)
C5 0.037(3) 0.044(3) 0.031(3) 0.003(2) 0.010(2) 0.004(2)
C6 0.038(3) 0.027(3) 0.032(3) 0.003(2) 0.009(2) 0.003(2)
O2 0.050(2) 0.0324(19) 0.0320(19) 0.0007(15) 0.0058(16) -0.0001(16)
C7 0.030(3) 0.040(3) 0.032(3) -0.003(2) 0.006(2) 0.003(2)
C8 0.045(3) 0.042(3) 0.046(3) 0.004(3) 0.011(3) -0.012(3)
C9 0.040(3) 0.053(4) 0.051(4) -0.005(3) 0.000(3) -0.011(3)
C10 0.038(3) 0.065(4) 0.036(3) 0.003(3) -0.002(3) -0.002(3)
C11 0.042(3) 0.047(3) 0.030(3) 0.004(3) 0.004(2) -0.005(3)
C12 0.093(5) 0.046(4) 0.039(3) 0.008(3) -0.004(3) 0.021(4)
C21 0.036(3) 0.035(3) 0.038(3) -0.001(2) 0.010(2) 0.000(2)
C22 0.029(3) 0.048(3) 0.048(3) -0.015(3) 0.012(2) -0.006(2)
C23 0.036(3) 0.130(8) 0.063(5) -0.043(5) 0.002(3) 0.003(4)
C24 0.036(4) 0.179(11) 0.086(7) -0.044(7) -0.007(4) 0.017(5)
C25 0.037(4) 0.143(9) 0.117(8) -0.042(7) 0.021(5) -0.001(5)
C26 0.051(4) 0.112(7) 0.086(6) -0.020(5) 0.036(4) -0.008(4)
C27 0.039(3) 0.078(5) 0.055(4) -0.008(4) 0.018(3) -0.007(3)
N22 0.055(3) 0.058(3) 0.033(2) 0.016(2) 0.017(2) 0.019(2)
N23 0.081(4) 0.150(7) 0.080(4) 0.060(5) 0.060(4) 0.054(4)

loop_
_atom_type_symbol
_atom_type_description
_atom_type_scat_dispersion_real
_atom_type_scat_dispersion_imag
_atom_type_scat_source
C C 0.0181 0.0091 'International Tables Vol C Tables 4.2.6.8 and 6.1.1.4'
H H 0.0000 0.0000 'International Tables Vol C Tables 4.2.6.8 and 6.1.1.4'
N N 0.0311 0.0180 'International Tables Vol C Tables 4.2.6.8 and 6.1.1.4'
O O 0.0492 0.0322 'International Tables Vol C Tables 4.2.6.8 and 6.1.1.4'
Cu Cu -1.9646 0.5888 'International Tables Vol C Tables 4.2.6.8 and 6.1.1.4'

loop_
_geom_angle_atom_site_label_1
_geom_angle_atom_site_label_2
_geom_angle_atom_site_label_3
_geom_angle
_geom_angle_site_symmetry_1
_geom_angle_site_symmetry_3
_geom_angle_publ_flag
O11 Cu1 N11 92.51(19) . . ?
O11 Cu1 O1 93.19(14) . . ?
N11 Cu1 O1 164.69(18) . . ?
O11 Cu1 N1 172.30(18) . . ?
N11 Cu1 N1 94.1(2) . . ?
O1 Cu1 N1 81.46(15) . . ?
O11 Cu1 N13 83.6(2) . 4_767 ?
N11 Cu1 N13 92.6(2) . 4_767 ?
O1 Cu1 N13 102.19(18) . 4_767 ?
N1 Cu1 N13 92.1(2) . 4_767 ?
O12 Cu2 O1 92.31(14) . . ?
O12 Cu2 N2 163.33(18) . . ?
O1 Cu2 N2 82.67(15) . . ?
O12 Cu2 N21 89.61(16) . . ?
O1 Cu2 N21 178.07(14) . . ?
N2 Cu2 N21 95.53(17) . . ?
C6 O1 Cu2 116.1(3) . . ?
C6 O1 Cu1 117.6(3) . . ?
Cu2 O1 Cu1 102.89(16) . . ?
C5 N1 C1 120.0(5) . . ?
C5 N1 Cu1 115.3(3) . . ?
C1 N1 Cu1 124.2(4) . . ?
C11 N2 C7 119.0(5) . . ?
C11 N2 Cu2 125.9(4) . . ?
C7 N2 Cu2 113.6(3) . . ?
C21 O11 Cu1 130.1(3) . . ?
C21 O12 Cu2 128.1(3) . . ?
N12 N11 Cu1 118.6(4) . . ?
N13 N12 N11 177.7(6) . . ?
N12 N13 Cu1 135.5(5) . 4_757 ?
N22 N21 Cu2 115.3(3) . . ?
N1 C1 C2 121.0(6) . . ?
N1 C1 H1 110(3) . . ?
C2 C1 H1 129(3) . . ?
C3 C2 C1 119.0(6) . . ?
C3 C2 H2 121(4) . . ?
C1 C2 H2 120(4) . . ?
C2 C3 C4 120.8(7) . . ?
C2 C3 H3 121(5) . . ?
C4 C3 H3 116(5) . . ?
C3 C4 C5 118.3(7) . . ?
C3 C4 H4 121(5) . . ?
C5 C4 H4 121(5) . . ?
N1 C5 C4 120.7(5) . . ?
N1 C5 C6 116.6(4) . . ?
C4 C5 C6 122.6(5) . . ?
O1 C6 O2 113.0(4) . . ?
O1 C6 C7 110.1(4) . . ?
O2 C6 C7 104.6(4) . . ?
O1 C6 C5 108.5(4) . . ?
O2 C6 C5 108.8(4) . . ?
C7 C6 C5 111.8(4) . . ?
C6 O2 C12 114.4(4) . . ?
N2 C7 C8 120.6(5) . . ?
N2 C7 C6 115.5(4) . . ?
C8 C7 C6 123.9(5) . . ?
C7 C8 C9 119.7(6) . . ?
C7 C8 H8 124(4) . . ?
C9 C8 H8 116(4) . . ?
C10 C9 C8 118.9(5) . . ?
C10 C9 H9 125(3) . . ?
C8 C9 H9 116(3) . . ?
C9 C10 C11 118.6(5) . . ?
C9 C10 H10 122(4) . . ?
C11 C10 H10 119(4) . . ?
N2 C11 C10 122.9(6) . . ?
N2 C11 H11 112(3) . . ?
C10 C11 H11 125(3) . . ?
O2 C12 H12A 109.5 . . ?
O2 C12 H12B 109.5 . . ?
H12A C12 H12B 109.5 . . ?
O2 C12 H12C 109.5 . . ?
H12A C12 H12C 109.5 . . ?
H12B C12 H12C 109.5 . . ?
O12 C21 O11 126.1(5) . . ?
O12 C21 C22 117.5(5) . . ?
O11 C21 C22 116.4(5) . . ?
C23 C22 C27 119.3(6) . . ?
C23 C22 C21 119.8(6) . . ?
C27 C22 C21 120.9(5) . . ?
C22 C23 C24 120.4(8) . . ?
C22 C23 H23 121(7) . . ?
C24 C23 H23 118(7) . . ?
C25 C24 C23 119.7(9) . . ?
C25 C24 H24 138(6) . . ?
C23 C24 H24 102(6) . . ?
C26 C25 C24 120.4(7) . . ?
C26 C25 H25 128(5) . . ?
C24 C25 H25 111(5) . . ?
C25 C26 C27 120.3(8) . . ?
C25 C26 H26 122(7) . . ?
C27 C26 H26 118(7) . . ?
C26 C27 C22 119.9(7) . . ?
C26 C27 H27 123(4) . . ?
C22 C27 H27 117(4) . . ?
N23 N22 N21 178.0(6) . . ?

loop_
_geom_bond_atom_site_label_1
_geom_bond_atom_site_label_2
_geom_bond_distance
_geom_bond_site_symmetry_2
_geom_bond_publ_flag
Cu1 O11 1.925(4) . ?
Cu1 N11 1.964(5) . ?
Cu1 O1 1.971(3) . ?
Cu1 N1 1.981(4) . ?
Cu1 N13 2.425(5) 4_767 ?
Cu2 O12 1.930(4) . ?
Cu2 O1 1.954(3) . ?
Cu2 N2 1.976(4) . ?
Cu2 N21 1.991(4) . ?
O1 C6 1.389(6) . ?
N1 C5 1.319(7) . ?
N1 C1 1.357(7) . ?
N2 C11 1.333(7) . ?
N2 C7 1.340(7) . ?
O11 C21 1.252(6) . ?
O12 C21 1.251(6) . ?
N11 N12 1.204(7) . ?
N12 N13 1.150(7) . ?
N13 Cu1 2.425(5) 4_757 ?
N21 N22 1.196(6) . ?
C1 C2 1.370(9) . ?
C1 H1 0.96(6) . ?
C2 C3 1.343(11) . ?
C2 H2 0.81(6) . ?
C3 C4 1.373(9) . ?
C3 H3 0.82(7) . ?
C4 C5 1.394(8) . ?
C4 H4 0.83(7) . ?
C5 C6 1.544(7) . ?
C6 O2 1.422(6) . ?
C6 C7 1.521(7) . ?
O2 C12 1.427(7) . ?
C7 C8 1.377(7) . ?
C8 C9 1.383(8) . ?
C8 H8 0.83(5) . ?
C9 C10 1.366(9) . ?
C9 H9 1.09(6) . ?
C10 C11 1.368(8) . ?
C10 H10 0.84(5) . ?
C11 H11 0.90(6) . ?
C12 H12A 0.9600 . ?
C12 H12B 0.9600 . ?
C12 H12C 0.9600 . ?
C21 C22 1.496(7) . ?
C22 C23 1.371(9) . ?
C22 C27 1.381(8) . ?
C23 C24 1.382(11) . ?
C23 H23 0.71(8) . ?
C24 C25 1.364(14) . ?
C24 H24 0.75(6) . ?
C25 C26 1.361(13) . ?
C25 H25 0.90(7) . ?
C26 C27 1.376(10) . ?
C26 H26 0.77(8) . ?
C27 H27 0.91(5) . ?
N22 N23 1.135(7) . ?
